data_4336502
loop_
_publ_author_name
'Timothy C. Johnstone'
'Justin J. Wilson'
'Stephen J. Lippard'

_publ_contact_author_address
;77 Massachusetts Ave, 18-498
Cambridge, MA 02139
;
_publ_contact_author_email lippard@mit.edu
_publ_contact_author_fax (617)258-8150
_publ_contact_author_name 'Stephen J. Lippard'
_publ_contact_author_phone (617)253-1892
_publ_section_title
;
 Monofunctional and Higher-Valent Platinum Anticancer Agents
;
_journal_name_full 'Inorganic Chemistry'
_journal_page_first 12234
_journal_page_last 12249
_journal_paper_doi 10.1021/ic400538c
_journal_volume 52
_journal_year 2013
_chemical_formula_sum 'C6 H17 Cl2 N3 O5 Pt'
_chemical_formula_weight 477.22
_chemical_name_systematic
;
 ?
;
_space_group_IT_number 2
_symmetry_cell_setting triclinic
_symmetry_space_group_name_Hall '-P 1'
_symmetry_space_group_name_H-M 'P -1'
_atom_sites_solution_hydrogens geom
_atom_sites_solution_primary direct
_atom_sites_solution_secondary difmap
_audit_creation_method SHELXL-97
_cell_angle_alpha 94.369(2)
_cell_angle_beta 96.246(2)
_cell_angle_gamma 107.314(2)
_cell_formula_units_Z 2
_cell_length_a 7.6011(8)
_cell_length_b 8.9779(10)
_cell_length_c 10.4662(11)
_cell_measurement_reflns_used 9040
_cell_measurement_temperature 100(2)
_cell_measurement_theta_max 29.12
_cell_measurement_theta_min 2.39
_cell_volume 673.37(13)
_computing_cell_refinement 'Bruker SMART'
_computing_data_collection 'Bruker SMART'
_computing_data_reduction 'Bruker SAINT'
_computing_molecular_graphics 'Bruker SHELXTL'
_computing_publication_material 'Bruker SHELXTL'
_computing_structure_refinement 'SHELXL-97 (Sheldrick, 1997)'
_computing_structure_solution 'SHELXS-97 (Sheldrick, 1990)'
_diffrn_ambient_temperature 100(2)
_diffrn_measured_fraction_theta_full 0.981
_diffrn_measured_fraction_theta_max 0.981
_diffrn_measurement_device_type 'CCD area detector'
_diffrn_measurement_method 'phi and omega scans'
_diffrn_radiation_monochromator graphite
_diffrn_radiation_source 'fine-focus sealed tube'
_diffrn_radiation_type MoK\a
_diffrn_radiation_wavelength 0.71073
_diffrn_reflns_av_R_equivalents 0.0227
_diffrn_reflns_av_sigmaI/netI 0.0229
_diffrn_reflns_limit_h_max 10
_diffrn_reflns_limit_h_min -10
_diffrn_reflns_limit_k_max 12
_diffrn_reflns_limit_k_min -12
_diffrn_reflns_limit_l_max 14
_diffrn_reflns_limit_l_min -14
_diffrn_reflns_number 13251
_diffrn_reflns_theta_full 29.19
_diffrn_reflns_theta_max 29.19
_diffrn_reflns_theta_min 1.97
_exptl_absorpt_coefficient_mu 10.828
_exptl_absorpt_correction_T_max 0.6135
_exptl_absorpt_correction_T_min 0.4106
_exptl_absorpt_correction_type multi-scan
_exptl_absorpt_process_details 'Blessing, 1995'
_exptl_crystal_colour colorless
_exptl_crystal_density_diffrn 2.354
_exptl_crystal_description block
_exptl_crystal_F_000 452
_exptl_crystal_size_max 0.10
_exptl_crystal_size_mid 0.10
_exptl_crystal_size_min 0.05
_refine_diff_density_max 0.772
_refine_diff_density_min -1.412
_refine_diff_density_rms 0.130
_refine_ls_extinction_method none
_refine_ls_goodness_of_fit_ref 1.055
_refine_ls_hydrogen_treatment mixed
_refine_ls_matrix_type full
_refine_ls_number_parameters 175
_refine_ls_number_reflns 3591
_refine_ls_number_restraints 6
_refine_ls_restrained_S_all 1.054
_refine_ls_R_factor_all 0.0201
_refine_ls_R_factor_gt 0.0170
_refine_ls_shift/su_max 0.002
_refine_ls_shift/su_mean 0.000
_refine_ls_structure_factor_coef Fsqd
_refine_ls_weighting_details 'calc w=1/[\s^2^(Fo^2^)+(0.0143P)^2^+0.9047P] where P=(Fo^2^+2Fc^2^)/3'
_refine_ls_weighting_scheme calc
_refine_ls_wR_factor_gt 0.0351
_refine_ls_wR_factor_ref 0.0363
_reflns_number_gt 3345
_reflns_number_total 3591
_reflns_threshold_expression >2sigma(I)
_cod_data_source_file ic400538c_si_001_2.cif
_cod_data_source_block 1*DMA
_cod_database_code 4336502

loop_
_symmetry_equiv_pos_as_xyz
'x, y, z'
'-x, -y, -z'

loop_
_atom_site_label
_atom_site_type_symbol
_atom_site_fract_x
_atom_site_fract_y
_atom_site_fract_z
_atom_site_U_iso_or_equiv
_atom_site_adp_type
_atom_site_occupancy
_atom_site_symmetry_multiplicity
_atom_site_calc_flag
_atom_site_refinement_flags
Pt1 Pt 0.609268(14) 0.299150(12) 0.643096(10) 0.01016(3) Uani 1 1 d .
Cl1 Cl 0.36253(9) 0.08759(8) 0.67673(7) 0.01619(13) Uani 1 1 d .
Cl2 Cl 0.68811(10) 0.38503(8) 0.86183(6) 0.01743(14) Uani 1 1 d .
O3 O 0.4422(3) 0.4349(2) 0.61975(19) 0.0140(4) Uani 1 1 d .
O1 O 0.7687(3) 0.1571(2) 0.6618(2) 0.0179(4) Uani 1 1 d .
N1 N 0.5450(3) 0.2278(3) 0.4490(2) 0.0130(5) Uani 1 1 d D
H1A H 0.541(5) 0.128(2) 0.435(3) 0.020 Uiso 1 1 d D
H1B H 0.623(4) 0.286(4) 0.405(3) 0.020 Uiso 1 1 d D
H1C H 0.436(3) 0.233(4) 0.418(3) 0.020 Uiso 1 1 d D
O4 O 0.2218(3) 0.5208(2) 0.6858(2) 0.0158(4) Uani 1 1 d .
O2 O 0.9378(3) 0.2433(2) 0.5022(2) 0.0211(5) Uani 1 1 d .
N2 N 0.8199(3) 0.4898(3) 0.6135(2) 0.0128(4) Uani 1 1 d D
H2A H 0.803(5) 0.577(3) 0.646(3) 0.019 Uiso 1 1 d D
H2B H 0.826(5) 0.502(4) 0.5310(19) 0.019 Uiso 1 1 d D
H2C H 0.928(3) 0.483(4) 0.649(3) 0.019 Uiso 1 1 d D
C1 C 0.8954(4) 0.1591(4) 0.5862(3) 0.0178(6) Uani 1 1 d .
H1 H 0.9619 0.0857 0.5986 0.021 Uiso 1 1 calc R
C2 C 0.3262(4) 0.4406(3) 0.7005(3) 0.0143(5) Uani 1 1 d .
H2 H 0.3220 0.3815 0.7723 0.017 Uiso 1 1 calc R
O5 O 0.7706(3) 0.7738(2) 0.7228(2) 0.0182(4) Uani 1 1 d .
N3 N 0.9249(4) 0.7979(3) 0.9224(2) 0.0187(5) Uani 1 1 d .
C3 C 0.7757(4) 0.7962(3) 0.8427(3) 0.0182(6) Uani 1 1 d .
C6 C 1.0834(4) 0.7689(4) 0.8680(3) 0.0230(7) Uani 1 1 d .
H6A H 1.0733 0.6574 0.8671 0.034 Uiso 1 1 calc R
H6B H 1.1996 0.8325 0.9212 0.034 Uiso 1 1 calc R
H6C H 1.0831 0.7974 0.7795 0.034 Uiso 1 1 calc R
C5 C 0.9298(5) 0.7927(4) 1.0615(3) 0.0228(6) Uani 1 1 d .
H5A H 0.8341 0.8341 1.0917 0.034 Uiso 1 1 calc R
H5B H 1.0525 0.8567 1.1057 0.034 Uiso 1 1 calc R
H5C H 0.9060 0.6839 1.0807 0.034 Uiso 1 1 calc R
C4 C 0.6118(5) 0.8241(4) 0.8984(3) 0.0281(7) Uani 1 1 d .
H4A H 0.5412 0.8663 0.8346 0.042 Uiso 1 1 calc R
H4B H 0.6564 0.8993 0.9766 0.042 Uiso 1 1 calc R
H4C H 0.5313 0.7246 0.9204 0.042 Uiso 1 1 calc R

loop_
_atom_site_aniso_label
_atom_site_aniso_U_11
_atom_site_aniso_U_22
_atom_site_aniso_U_33
_atom_site_aniso_U_23
_atom_site_aniso_U_13
_atom_site_aniso_U_12
Pt1 0.00945(5) 0.01007(5) 0.01223(5) 0.00218(3) 0.00250(3) 0.00435(4)
Cl1 0.0152(3) 0.0111(3) 0.0230(3) 0.0034(2) 0.0068(3) 0.0035(2)
Cl2 0.0199(3) 0.0207(3) 0.0125(3) 0.0018(3) 0.0023(3) 0.0074(3)
O3 0.0117(9) 0.0144(10) 0.0179(10) 0.0033(8) 0.0043(8) 0.0060(8)
O1 0.0203(11) 0.0192(11) 0.0197(10) 0.0056(8) 0.0037(8) 0.0131(9)
N1 0.0133(12) 0.0117(11) 0.0153(11) 0.0030(9) 0.0025(9) 0.0053(9)
O4 0.0121(10) 0.0164(10) 0.0200(10) 0.0012(8) 0.0037(8) 0.0060(8)
O2 0.0194(11) 0.0180(11) 0.0261(11) 0.0018(9) 0.0077(9) 0.0049(9)
N2 0.0114(11) 0.0134(11) 0.0141(11) 0.0025(9) 0.0021(9) 0.0046(9)
C1 0.0144(14) 0.0187(14) 0.0197(14) -0.0027(11) -0.0021(11) 0.0072(12)
C2 0.0129(13) 0.0134(13) 0.0173(13) 0.0032(10) 0.0054(11) 0.0036(11)
O5 0.0202(11) 0.0184(11) 0.0181(10) -0.0008(8) -0.0001(8) 0.0106(9)
N3 0.0194(13) 0.0204(13) 0.0156(12) 0.0019(10) -0.0001(10) 0.0062(10)
C3 0.0187(15) 0.0150(14) 0.0220(15) 0.0032(11) 0.0035(12) 0.0063(12)
C6 0.0140(15) 0.0281(17) 0.0264(16) -0.0013(13) 0.0011(12) 0.0076(13)
C5 0.0280(17) 0.0259(17) 0.0151(14) 0.0036(12) 0.0022(12) 0.0091(14)
C4 0.0201(16) 0.040(2) 0.0268(17) -0.0036(15) 0.0046(13) 0.0147(15)

loop_
_atom_type_symbol
_atom_type_description
_atom_type_scat_dispersion_real
_atom_type_scat_dispersion_imag
_atom_type_scat_source
C C 0.0033 0.0016 'International Tables Vol C Tables 4.2.6.8 and 6.1.1.4'
H H 0.0000 0.0000 'International Tables Vol C Tables 4.2.6.8 and 6.1.1.4'
N N 0.0061 0.0033 'International Tables Vol C Tables 4.2.6.8 and 6.1.1.4'
O O 0.0106 0.0060 'International Tables Vol C Tables 4.2.6.8 and 6.1.1.4'
Cl Cl 0.1484 0.1585 'International Tables Vol C Tables 4.2.6.8 and 6.1.1.4'
Pt Pt -1.7033 8.3905 'International Tables Vol C Tables 4.2.6.8 and 6.1.1.4'

loop_
_geom_angle_atom_site_label_1
_geom_angle_atom_site_label_2
_geom_angle_atom_site_label_3
_geom_angle
O1 Pt1 O3 177.80(8)
O1 Pt1 N2 95.08(9)
O3 Pt1 N2 86.43(9)
O1 Pt1 N1 90.51(9)
O3 Pt1 N1 87.85(9)
N2 Pt1 N1 91.48(10)
O1 Pt1 Cl2 89.55(6)
O3 Pt1 Cl2 92.13(6)
N2 Pt1 Cl2 87.11(7)
N1 Pt1 Cl2 178.59(7)
O1 Pt1 Cl1 86.95(6)
O3 Pt1 Cl1 91.54(6)
N2 Pt1 Cl1 177.96(7)
N1 Pt1 Cl1 88.65(7)
Cl2 Pt1 Cl1 92.76(3)
C2 O3 Pt1 120.67(18)
C1 O1 Pt1 121.02(19)
Pt1 N1 H1A 109(2)
Pt1 N1 H1B 112(2)
H1A N1 H1B 111(3)
Pt1 N1 H1C 112(2)
H1A N1 H1C 107(3)
H1B N1 H1C 106(3)
Pt1 N2 H2A 111(2)
Pt1 N2 H2B 114(2)
H2A N2 H2B 104(3)
Pt1 N2 H2C 110(2)
H2A N2 H2C 110(3)
H2B N2 H2C 108(3)
O2 C1 O1 127.6(3)
O2 C1 H1 116.2
O1 C1 H1 116.2
O4 C2 O3 121.1(3)
O4 C2 H2 119.4
O3 C2 H2 119.4
C3 N3 C5 124.3(3)
C3 N3 C6 119.1(3)
C5 N3 C6 115.3(3)
O5 C3 N3 120.9(3)
O5 C3 C4 119.9(3)
N3 C3 C4 119.1(3)
N3 C6 H6A 109.5
N3 C6 H6B 109.5
H6A C6 H6B 109.5
N3 C6 H6C 109.5
H6A C6 H6C 109.5
H6B C6 H6C 109.5
N3 C5 H5A 109.5
N3 C5 H5B 109.5
H5A C5 H5B 109.5
N3 C5 H5C 109.5
H5A C5 H5C 109.5
H5B C5 H5C 109.5
C3 C4 H4A 109.5
C3 C4 H4B 109.5
H4A C4 H4B 109.5
C3 C4 H4C 109.5
H4A C4 H4C 109.5
H4B C4 H4C 109.5

loop_
_geom_bond_atom_site_label_1
_geom_bond_atom_site_label_2
_geom_bond_distance
Pt1 O1 2.010(2)
Pt1 O3 2.0138(19)
Pt1 N2 2.037(2)
Pt1 N1 2.043(2)
Pt1 Cl2 2.3135(7)
Pt1 Cl1 2.3183(7)
O3 C2 1.294(3)
O1 C1 1.308(3)
N1 H1A 0.886(18)
N1 H1B 0.865(18)
N1 H1C 0.874(18)
O4 C2 1.226(3)
O2 C1 1.211(4)
N2 H2A 0.875(18)
N2 H2B 0.883(18)
N2 H2C 0.887(18)
C1 H1 0.9500
C2 H2 0.9500
O5 C3 1.249(4)
N3 C3 1.329(4)
N3 C5 1.457(4)
N3 C6 1.469(4)
C3 C4 1.509(4)
C6 H6A 0.9800
C6 H6B 0.9800
C6 H6C 0.9800
C5 H5A 0.9800
C5 H5B 0.9800
C5 H5C 0.9800
C4 H4A 0.9800
C4 H4B 0.9800
C4 H4C 0.9800
